data_7057166
loop_
_publ_author_name
'Szell, Patrick M. J.'
'Dragon, Julien'
'Zablotny, Scott'
'Harrigan, Stephen R.'
'Gabidullin, Bulat'
'Bryce, David L.'

_publ_section_title
;
 Mechanochemistry and cocrystallization of 3-iodoethynylbenzoic acid with
 nitrogen-containing heterocycles: concurrent halogen and hydrogen bonding
;
_journal_issue 13
_journal_name_full 'New Journal of Chemistry'
_journal_page_first 10493
_journal_paper_doi 10.1039/C8NJ00437D
_journal_volume 42
_journal_year 2018
_chemical_formula_moiety '2(C6 H5 I1 O2), C8 H12 N2'
_chemical_formula_sum 'C26 H22 I2 N2 O4'
_chemical_formula_weight 680.25
_chemical_melting_point 427
_chemical_name_systematic (3-(iodoethynylpyridine)(2,3,5,6-tetramethylpyrazine)
_space_group_crystal_system triclinic
_space_group_IT_number 2
_space_group_name_Hall '-P 1'
_space_group_name_H-M_alt 'P -1'
_symmetry_space_group_name_Hall '-P 1'
_symmetry_space_group_name_H-M 'P -1'
_atom_sites_solution_hydrogens mixed
_audit_creation_method SHELXL-2016/6
_audit_update_record
;
2018-01-18 deposited with the CCDC.
2018-03-12 downloaded from the CCDC.
;
_cell_angle_alpha 83.6240(10)
_cell_angle_beta 88.7390(10)
_cell_angle_gamma 70.9770(10)
_cell_formula_units_Z 2
_cell_length_a 7.7194(6)
_cell_length_b 9.1772(10)
_cell_length_c 19.1992(15)
_cell_measurement_reflns_used 3758
_cell_measurement_temperature 200(2)
_cell_measurement_theta_max 25.28
_cell_measurement_theta_min 2.48
_cell_volume 1277.7(2)
_computing_cell_refinement 'APEX II (Bruker, 2009)'
_computing_data_collection 'APEX II (Bruker, 2009)'
_computing_data_reduction 'SAINT (Bruker)'
_computing_molecular_graphics 'Mercury (Macrae et al., 2008)'
_computing_publication_material 'CIFTAB (Sheldrick, 1997)'
_computing_structure_refinement 'SHELXL-2014/7 (Sheldrick, 2014)'
_computing_structure_solution 'XT (Sheldrick, 2014)'
_diffrn_ambient_temperature 200(2)
_diffrn_measured_fraction_theta_full 0.998
_diffrn_measured_fraction_theta_max 0.989
_diffrn_measurement_device_type 'Bruker APEX-II CCD'
_diffrn_measurement_method '\f and \w scans'
_diffrn_radiation_type MoK\a
_diffrn_radiation_wavelength 0.71073
_diffrn_reflns_av_R_equivalents 0.0339
_diffrn_reflns_av_unetI/netI 0.0447
_diffrn_reflns_Laue_measured_fraction_full 0.998
_diffrn_reflns_Laue_measured_fraction_max 0.989
_diffrn_reflns_limit_h_max 9
_diffrn_reflns_limit_h_min -9
_diffrn_reflns_limit_k_max 11
_diffrn_reflns_limit_k_min -11
_diffrn_reflns_limit_l_max 24
_diffrn_reflns_limit_l_min -24
_diffrn_reflns_number 15338
_diffrn_reflns_point_group_measured_fraction_full 0.998
_diffrn_reflns_point_group_measured_fraction_max 0.989
_diffrn_reflns_theta_full 25.242
_diffrn_reflns_theta_max 27.505
_diffrn_reflns_theta_min 2.135
_exptl_absorpt_coefficient_mu 2.495
_exptl_absorpt_correction_T_max 0.7456
_exptl_absorpt_correction_T_min 0.6485
_exptl_absorpt_correction_type multi-scan
_exptl_absorpt_process_details 'SADABS, Bruker (2003)'
_exptl_crystal_colour colourless
_exptl_crystal_density_diffrn 1.768
_exptl_crystal_description plate
_exptl_crystal_F_000 660
_exptl_crystal_recrystallization_method 'Re-crystallisation from solvent: Acetonitrile'
_exptl_crystal_size_max 0.236
_exptl_crystal_size_mid 0.186
_exptl_crystal_size_min 0.138
_refine_diff_density_max 0.485
_refine_diff_density_min -0.490
_refine_diff_density_rms 0.093
_refine_ls_extinction_method none
_refine_ls_goodness_of_fit_ref 0.988
_refine_ls_hydrogen_treatment mixed
_refine_ls_matrix_type full
_refine_ls_number_parameters 323
_refine_ls_number_reflns 5789
_refine_ls_number_restraints 4
_refine_ls_restrained_S_all 0.988
_refine_ls_R_factor_all 0.0450
_refine_ls_R_factor_gt 0.0302
_refine_ls_shift/su_max 0.003
_refine_ls_shift/su_mean 0.000
_refine_ls_structure_factor_coef Fsqd
_refine_ls_weighting_details 'w=1/[\s^2^(Fo^2^)+(0.0254P)^2^] where P=(Fo^2^+2Fc^2^)/3'
_refine_ls_weighting_scheme calc
_refine_ls_wR_factor_gt 0.0584
_refine_ls_wR_factor_ref 0.0639
_reflns_Friedel_coverage 0.000
_reflns_number_gt 4444
_reflns_number_total 5789
_reflns_threshold_expression 'I > 2\s(I)'
_cod_data_source_file c8nj00437d2.cif
_cod_data_source_block shelx_CCDC3
_cod_depositor_comments 'Adding full bibliography for 7057163--7057168.cif.'
_cod_database_code 7057166
_shelx_shelxl_version_number 2016/6
_shelx_space_group_comment
;
The symmetry employed for this shelxl refinement is uniquely defined
by the following loop, which should always be used as a source of
symmetry information in preference to the above space-group names.
They are only intended as comments.
;
_shelx_estimated_absorpt_t_min 0.590
_shelx_estimated_absorpt_t_max 0.725

loop_
_space_group_symop_operation_xyz
'x, y, z'
'-x, -y, -z'

loop_
_atom_site_label
_atom_site_type_symbol
_atom_site_fract_x
_atom_site_fract_y
_atom_site_fract_z
_atom_site_U_iso_or_equiv
_atom_site_adp_type
_atom_site_occupancy
_atom_site_site_symmetry_order
_atom_site_calc_flag
_atom_site_refinement_flags_posn
_atom_site_refinement_flags_adp
_atom_site_refinement_flags_occupancy
_atom_site_disorder_assembly
_atom_site_disorder_group
C1 C 0.2487(5) 0.2355(4) 0.76508(18) 0.0320(8) Uani 1 1 d . . . . .
C2 C 0.2348(5) 0.1473(4) 0.72582(18) 0.0318(8) Uani 1 1 d . . . . .
C3 C 0.2160(5) 0.0477(4) 0.67606(17) 0.0268(7) Uani 1 1 d . . . . .
C4 C 0.0491(5) 0.0204(4) 0.66794(18) 0.0333(8) Uani 1 1 d . . . . .
H4 H -0.051114 0.065700 0.696878 0.040 Uiso 1 1 calc R U . . .
C5 C 0.0290(5) -0.0707(4) 0.61871(19) 0.0374(9) Uani 1 1 d . . . . .
H5 H -0.084850 -0.088011 0.614004 0.045 Uiso 1 1 calc R U . . .
C6 C 0.1726(5) -0.1376(4) 0.57596(18) 0.0345(8) Uani 1 1 d . . . . .
H6 H 0.157659 -0.200703 0.542046 0.041 Uiso 1 1 calc R U . . .
C7 C 0.3393(4) -0.1122(4) 0.58279(16) 0.0252(7) Uani 1 1 d . . . . .
C8 C 0.3605(4) -0.0205(4) 0.63305(16) 0.0272(7) Uani 1 1 d . . . . .
H8 H 0.474840 -0.004311 0.637978 0.033 Uiso 1 1 calc R U . . .
C9 C 0.4972(4) -0.1837(4) 0.53797(17) 0.0268(7) Uani 1 1 d . . . . .
C10 C 0.2263(5) 0.1720(4) 0.21348(18) 0.0333(8) Uani 1 1 d . . . . .
C11 C 0.2206(5) 0.2673(4) 0.25190(18) 0.0311(8) Uani 1 1 d . . . . .
C12 C 0.2194(5) 0.3789(4) 0.29968(17) 0.0265(7) Uani 1 1 d . . . . .
C13 C 0.3759(5) 0.4227(4) 0.30530(18) 0.0333(8) Uani 1 1 d . . . . .
H13 H 0.480047 0.379494 0.277785 0.040 Uiso 1 1 calc R U . . .
C14 C 0.3792(5) 0.5280(4) 0.35052(18) 0.0371(9) Uani 1 1 d . . . . .
H14 H 0.485652 0.557287 0.353969 0.044 Uiso 1 1 calc R U . . .
C15 C 0.2293(5) 0.5915(4) 0.39083(17) 0.0322(8) Uani 1 1 d . . . . .
H15 H 0.233087 0.663258 0.422351 0.039 Uiso 1 1 calc R U . . .
C16 C 0.0726(4) 0.5502(4) 0.38525(16) 0.0250(7) Uani 1 1 d . . . . .
C17 C 0.0667(4) 0.4449(4) 0.33952(16) 0.0253(7) Uani 1 1 d . . . . .
H17 H -0.041180 0.417860 0.335406 0.030 Uiso 1 1 calc R U . . .
C18 C -0.0890(4) 0.6195(4) 0.42890(17) 0.0262(7) Uani 1 1 d . . . . .
C19 C 0.2895(5) 0.7919(4) 0.84194(17) 0.0353(9) Uani 1 1 d . . . . .
H19A H 0.416839 0.786573 0.833002 0.053 Uiso 1 1 calc R U . . .
H19B H 0.208045 0.897768 0.828230 0.053 Uiso 1 1 calc R U . . .
H19C H 0.257872 0.719947 0.814581 0.053 Uiso 1 1 calc R U . . .
C20 C 0.2679(4) 0.7485(4) 0.91834(17) 0.0258(7) Uani 1 1 d . . . . .
C21 C 0.2538(4) 0.8503(4) 0.96852(17) 0.0257(7) Uani 1 1 d . . . . .
C22 C 0.2496(5) 1.0145(4) 0.94817(19) 0.0401(9) Uani 1 1 d . . . . .
H22A H 0.217047 1.073008 0.988929 0.060 Uiso 1 1 calc R U . . .
H22B H 0.158372 1.063036 0.910627 0.060 Uiso 1 1 calc R U . . .
H22C H 0.370677 1.014512 0.931687 0.060 Uiso 1 1 calc R U . . .
C23 C 0.2499(5) 0.3972(4) 1.02679(19) 0.0413(9) Uani 1 1 d . . . . .
H23A H 0.282986 0.337603 0.986394 0.062 Uiso 1 1 calc R U . . .
H23B H 0.126565 0.401242 1.042005 0.062 Uiso 1 1 calc R U . . .
H23C H 0.337864 0.347154 1.065248 0.062 Uiso 1 1 calc R U . . .
C24 C 0.2535(4) 0.5586(4) 1.00652(18) 0.0272(7) Uani 1 1 d . . . . .
C25 C 0.2443(4) 0.6598(4) 1.05660(17) 0.0271(7) Uani 1 1 d . . . . .
C26 C 0.2367(5) 0.6138(4) 1.13334(18) 0.0392(9) Uani 1 1 d . . . . .
H26A H 0.356386 0.541764 1.149965 0.059 Uiso 1 1 calc R U . . .
H26B H 0.143253 0.563258 1.142143 0.059 Uiso 1 1 calc R U . . .
H26C H 0.205598 0.706335 1.158309 0.059 Uiso 1 1 calc R U . . .
I1 I 0.26466(3) 0.38730(3) 0.83031(2) 0.03272(7) Uani 1 1 d . . . . .
I2 I 0.23875(3) 0.01814(3) 0.14535(2) 0.03270(7) Uani 1 1 d . . . . .
N1 N 0.2667(4) 0.6026(3) 0.93820(14) 0.0290(6) Uani 1 1 d . . . . .
N2 N 0.2437(3) 0.8057(3) 1.03686(14) 0.0275(6) Uani 1 1 d . . . . .
O1 O 0.6446(3) -0.1556(3) 0.54654(12) 0.0335(6) Uani 1 1 d D . . . .
H1A H 0.738(6) -0.215(7) 0.532(4) 0.050 Uiso 0.5 1 d D U P A 1
O2 O 0.4748(3) -0.2680(3) 0.49332(14) 0.0433(7) Uani 1 1 d D . . . .
H2A H 0.568(7) -0.325(8) 0.478(4) 0.065 Uiso 0.5 1 d D U P B 1
O3 O -0.2358(3) 0.5900(3) 0.41960(13) 0.0371(6) Uani 1 1 d D . . . .
H3A H -0.317(8) 0.647(8) 0.440(4) 0.056 Uiso 0.5 1 d D U P C 2
O4 O -0.0712(3) 0.7043(3) 0.47396(12) 0.0334(6) Uani 1 1 d D . . . .
H4A H -0.168(6) 0.751(8) 0.490(4) 0.050 Uiso 0.5 1 d D U P D 2

loop_
_atom_site_aniso_label
_atom_site_aniso_U_11
_atom_site_aniso_U_22
_atom_site_aniso_U_33
_atom_site_aniso_U_23
_atom_site_aniso_U_13
_atom_site_aniso_U_12
C1 0.037(2) 0.0292(19) 0.030(2) -0.0076(16) 0.0042(16) -0.0092(16)
C2 0.037(2) 0.0289(19) 0.029(2) -0.0046(16) 0.0044(16) -0.0104(16)
C3 0.037(2) 0.0227(17) 0.0191(17) -0.0009(14) -0.0013(14) -0.0087(15)
C4 0.035(2) 0.036(2) 0.032(2) -0.0080(16) 0.0108(16) -0.0151(17)
C5 0.034(2) 0.043(2) 0.041(2) -0.0121(18) 0.0056(17) -0.0193(18)
C6 0.040(2) 0.037(2) 0.031(2) -0.0135(16) 0.0032(17) -0.0174(18)
C7 0.0287(18) 0.0254(18) 0.0211(18) -0.0053(14) -0.0013(14) -0.0073(15)
C8 0.0290(18) 0.0304(19) 0.0228(18) -0.0010(15) -0.0038(14) -0.0109(15)
C9 0.0303(19) 0.0250(18) 0.0262(19) -0.0062(14) 0.0004(15) -0.0094(15)
C10 0.036(2) 0.034(2) 0.033(2) -0.0098(17) 0.0065(16) -0.0125(17)
C11 0.033(2) 0.0300(19) 0.032(2) -0.0074(16) 0.0068(16) -0.0111(16)
C12 0.0355(19) 0.0236(18) 0.0195(17) -0.0039(14) 0.0007(14) -0.0080(15)
C13 0.033(2) 0.039(2) 0.027(2) -0.0091(16) 0.0051(16) -0.0107(17)
C14 0.032(2) 0.052(2) 0.034(2) -0.0135(18) 0.0034(17) -0.0215(18)
C15 0.035(2) 0.037(2) 0.0264(19) -0.0120(16) -0.0001(16) -0.0106(17)
C16 0.0275(18) 0.0271(18) 0.0200(17) -0.0045(14) -0.0011(14) -0.0078(15)
C17 0.0264(18) 0.0256(18) 0.0240(18) -0.0032(14) 0.0009(14) -0.0085(15)
C18 0.0305(19) 0.0234(17) 0.0233(18) -0.0041(14) -0.0008(14) -0.0061(15)
C19 0.045(2) 0.034(2) 0.029(2) -0.0086(16) 0.0060(17) -0.0140(17)
C20 0.0232(17) 0.0284(18) 0.0240(18) -0.0051(15) 0.0048(14) -0.0053(14)
C21 0.0247(17) 0.0222(17) 0.0292(19) -0.0035(15) 0.0009(14) -0.0061(14)
C22 0.059(3) 0.029(2) 0.037(2) -0.0064(17) 0.0078(19) -0.0217(19)
C23 0.058(3) 0.0265(19) 0.040(2) -0.0016(17) -0.0035(19) -0.0157(18)
C24 0.0237(17) 0.0248(18) 0.034(2) -0.0038(15) -0.0011(15) -0.0082(14)
C25 0.0241(17) 0.0279(18) 0.031(2) -0.0032(15) 0.0025(14) -0.0105(15)
C26 0.053(2) 0.041(2) 0.030(2) -0.0003(17) -0.0007(18) -0.025(2)
I1 0.03375(14) 0.03004(13) 0.03749(15) -0.01366(11) 0.00148(10) -0.01145(10)
I2 0.03593(14) 0.03166(14) 0.03445(15) -0.01593(11) 0.00815(10) -0.01289(11)
N1 0.0324(16) 0.0251(15) 0.0316(17) -0.0086(13) 0.0014(13) -0.0103(13)
N2 0.0312(16) 0.0287(16) 0.0264(16) -0.0061(13) 0.0046(13) -0.0144(13)
O1 0.0291(14) 0.0391(15) 0.0333(15) -0.0135(12) 0.0040(11) -0.0097(12)
O2 0.0386(16) 0.0535(18) 0.0449(17) -0.0324(14) 0.0068(13) -0.0164(14)
O3 0.0297(14) 0.0470(16) 0.0384(16) -0.0189(12) 0.0068(11) -0.0137(13)
O4 0.0351(14) 0.0379(15) 0.0278(14) -0.0157(11) 0.0038(11) -0.0090(12)

loop_
_atom_type_symbol
_atom_type_description
_atom_type_scat_dispersion_real
_atom_type_scat_dispersion_imag
_atom_type_scat_source
C C 0.0033 0.0016 'International Tables Vol C Tables 4.2.6.8 and 6.1.1.4'
H H 0.0000 0.0000 'International Tables Vol C Tables 4.2.6.8 and 6.1.1.4'
I I -0.4742 1.8119 'International Tables Vol C Tables 4.2.6.8 and 6.1.1.4'
N N 0.0061 0.0033 'International Tables Vol C Tables 4.2.6.8 and 6.1.1.4'
O O 0.0106 0.0060 'International Tables Vol C Tables 4.2.6.8 and 6.1.1.4'

loop_
_geom_angle_atom_site_label_1
_geom_angle_atom_site_label_2
_geom_angle_atom_site_label_3
_geom_angle
C2 C1 I1 178.4(3)
C1 C2 C3 177.2(4)
C8 C3 C4 118.3(3)
C8 C3 C2 120.9(3)
C4 C3 C2 120.7(3)
C5 C4 C3 120.8(3)
C5 C4 H4 119.6
C3 C4 H4 119.6
C4 C5 C6 120.6(3)
C4 C5 H5 119.7
C6 C5 H5 119.7
C5 C6 C7 119.7(3)
C5 C6 H6 120.2
C7 C6 H6 120.2
C6 C7 C8 119.8(3)
C6 C7 C9 121.0(3)
C8 C7 C9 119.2(3)
C3 C8 C7 120.8(3)
C3 C8 H8 119.6
C7 C8 H8 119.6
O1 C9 O2 124.2(3)
O1 C9 C7 117.9(3)
O2 C9 C7 117.9(3)
C11 C10 I2 177.4(3)
C10 C11 C12 178.0(4)
C17 C12 C13 119.3(3)
C17 C12 C11 121.8(3)
C13 C12 C11 118.9(3)
C14 C13 C12 120.2(3)
C14 C13 H13 119.9
C12 C13 H13 119.9
C13 C14 C15 120.6(3)
C13 C14 H14 119.7
C15 C14 H14 119.7
C14 C15 C16 119.8(3)
C14 C15 H15 120.1
C16 C15 H15 120.1
C17 C16 C15 120.3(3)
C17 C16 C18 120.2(3)
C15 C16 C18 119.5(3)
C16 C17 C12 119.8(3)
C16 C17 H17 120.1
C12 C17 H17 120.1
O4 C18 O3 123.5(3)
O4 C18 C16 117.6(3)
O3 C18 C16 118.9(3)
C20 C19 H19A 109.5
C20 C19 H19B 109.5
H19A C19 H19B 109.5
C20 C19 H19C 109.5
H19A C19 H19C 109.5
H19B C19 H19C 109.5
N1 C20 C21 120.0(3)
N1 C20 C19 117.4(3)
C21 C20 C19 122.6(3)
N2 C21 C20 121.3(3)
N2 C21 C22 117.3(3)
C20 C21 C22 121.4(3)
C21 C22 H22A 109.5
C21 C22 H22B 109.5
H22A C22 H22B 109.5
C21 C22 H22C 109.5
H22A C22 H22C 109.5
H22B C22 H22C 109.5
C24 C23 H23A 109.5
C24 C23 H23B 109.5
H23A C23 H23B 109.5
C24 C23 H23C 109.5
H23A C23 H23C 109.5
H23B C23 H23C 109.5
N1 C24 C25 120.9(3)
N1 C24 C23 117.6(3)
C25 C24 C23 121.5(3)
N2 C25 C24 120.4(3)
N2 C25 C26 116.9(3)
C24 C25 C26 122.7(3)
C25 C26 H26A 109.5
C25 C26 H26B 109.5
H26A C26 H26B 109.5
C25 C26 H26C 109.5
H26A C26 H26C 109.5
H26B C26 H26C 109.5
C24 N1 C20 118.8(3)
C21 N2 C25 118.6(3)
C9 O1 H1A 117(6)
C9 O2 H2A 116(6)
C18 O3 H3A 109(6)
C18 O4 H4A 112(6)

loop_
_geom_bond_atom_site_label_1
_geom_bond_atom_site_label_2
_geom_bond_distance
C1 C2 1.196(5)
C1 I1 2.008(3)
C2 C3 1.434(5)
C3 C8 1.391(4)
C3 C4 1.405(4)
C4 C5 1.373(5)
C4 H4 0.9500
C5 C6 1.381(4)
C5 H5 0.9500
C6 C7 1.392(4)
C6 H6 0.9500
C7 C8 1.394(4)
C7 C9 1.488(4)
C8 H8 0.9500
C9 O1 1.264(4)
C9 O2 1.267(4)
C10 C11 1.194(4)
C10 I2 2.008(3)
C11 C12 1.447(5)
C12 C17 1.393(4)
C12 C13 1.402(5)
C13 C14 1.376(5)
C13 H13 0.9500
C14 C15 1.378(4)
C14 H14 0.9500
C15 C16 1.391(4)
C15 H15 0.9500
C16 C17 1.388(4)
C16 C18 1.489(4)
C17 H17 0.9500
C18 O4 1.264(4)
C18 O3 1.268(4)
C19 C20 1.497(4)
C19 H19A 0.9800
C19 H19B 0.9800
C19 H19C 0.9800
C20 N1 1.354(4)
C20 C21 1.394(4)
C21 N2 1.339(4)
C21 C22 1.504(4)
C22 H22A 0.9800
C22 H22B 0.9800
C22 H22C 0.9800
C23 C24 1.498(4)
C23 H23A 0.9800
C23 H23B 0.9800
C23 H23C 0.9800
C24 N1 1.341(4)
C24 C25 1.394(4)
C25 N2 1.349(4)
C25 C26 1.492(4)
C26 H26A 0.9800
C26 H26B 0.9800
C26 H26C 0.9800
O1 H1A 0.81(2)
O2 H2A 0.81(2)
O3 H3A 0.81(2)
O4 H4A 0.81(2)

loop_
_geom_hbond_atom_site_label_D
_geom_hbond_atom_site_label_H
_geom_hbond_atom_site_label_A
_geom_hbond_distance_DH
_geom_hbond_distance_HA
_geom_hbond_distance_DA
_geom_hbond_angle_DHA
_geom_hbond_site_symmetry_A
C19 H19B I2 0.98 3.32 3.892(4) 119.1 2_566
C19 H19C I1 0.98 3.02 3.812(3) 139.0 .
C22 H22A I2 0.98 2.99 3.788(4) 139.6 1_566
C22 H22C I2 0.98 3.27 4.236(4) 169.9 2_666
C23 H23A I1 0.98 2.98 3.782(4) 139.8 .
C26 H26A I1 0.98 3.24 3.923(4) 128.7 2_667
C26 H26B I1 0.98 3.07 3.921(4) 145.5 2_567
C26 H26C I2 0.98 2.94 3.748(4) 140.7 1_566
O1 H1A O4 0.81(2) 1.84(3) 2.614(3) 160(8) 1_645
O2 H2A O3 0.81(2) 1.87(3) 2.658(3) 163(9) 1_645
O3 H3A O2 0.81(2) 1.87(3) 2.658(3) 165(8) 1_465
O4 H4A O1 0.81(2) 1.82(3) 2.614(3) 166(8) 1_465

loop_
_geom_torsion_atom_site_label_1
_geom_torsion_atom_site_label_2
_geom_torsion_atom_site_label_3
_geom_torsion_atom_site_label_4
_geom_torsion
C8 C3 C4 C5 -0.2(5)
C2 C3 C4 C5 177.8(3)
C3 C4 C5 C6 -0.1(6)
C4 C5 C6 C7 -0.1(6)
C5 C6 C7 C8 0.5(5)
C5 C6 C7 C9 179.5(3)
C4 C3 C8 C7 0.6(5)
C2 C3 C8 C7 -177.4(3)
C6 C7 C8 C3 -0.7(5)
C9 C7 C8 C3 -179.7(3)
C6 C7 C9 O1 179.7(3)
C8 C7 C9 O1 -1.3(5)
C6 C7 C9 O2 0.2(5)
C8 C7 C9 O2 179.2(3)
C17 C12 C13 C14 1.0(5)
C11 C12 C13 C14 -179.7(3)
C12 C13 C14 C15 0.1(6)
C13 C14 C15 C16 -0.7(6)
C14 C15 C16 C17 0.3(5)
C14 C15 C16 C18 -179.9(3)
C15 C16 C17 C12 0.8(5)
C18 C16 C17 C12 -179.0(3)
C13 C12 C17 C16 -1.4(5)
C11 C12 C17 C16 179.3(3)
C17 C16 C18 O4 174.1(3)
C15 C16 C18 O4 -5.7(5)
C17 C16 C18 O3 -5.4(5)
C15 C16 C18 O3 174.8(3)
N1 C20 C21 N2 1.8(5)
C19 C20 C21 N2 -176.7(3)
N1 C20 C21 C22 -178.3(3)
C19 C20 C21 C22 3.2(5)
N1 C24 C25 N2 1.8(5)
C23 C24 C25 N2 -178.5(3)
N1 C24 C25 C26 -177.6(3)
C23 C24 C25 C26 2.1(5)
C25 C24 N1 C20 -1.1(5)
C23 C24 N1 C20 179.2(3)
C21 C20 N1 C24 -0.6(5)
C19 C20 N1 C24 177.9(3)
C20 C21 N2 C25 -1.1(5)
C22 C21 N2 C25 179.0(3)
C24 C25 N2 C21 -0.6(5)
C26 C25 N2 C21 178.8(3)
